data_1505389
loop_
_publ_author_name
'Huang, Sheng-Xiong'
'Li, Rong-Tao'
'Liu, Jing-Ping'
'Lu, Yang'
'Chang, Ying'
'Lei, Chun'
'Xiao, Wei-Lie'
'Yang, Li-Bin'
'Zheng, Qi-Tai'
'Sun, Han-Dong'

_publ_section_title
;
 Isolation and characterization of biogenetically related highly
 oxygenated nortriterpenoids from Schisandra chinensis.
;
_journal_issue 11
_journal_name_full 'Organic letters'
_journal_page_first 2079
_journal_page_last 2082
_journal_paper_doi 10.1021/ol070510z
_journal_volume 9
_journal_year 2007
_chemical_absolute_configuration unk
_chemical_formula_moiety 'C31 H40 O11'
_chemical_formula_sum 'C31 H40 O11'
_chemical_formula_weight 588.63
_chemical_name_systematic
; 
 ? 
;
_space_group_IT_number 4
_symmetry_cell_setting monoclinic
_symmetry_space_group_name_Hall 'P 2yb'
_symmetry_space_group_name_H-M 'P 1 21 1'
_atom_sites_solution_hydrogens geom
_atom_sites_solution_primary direct
_atom_sites_solution_secondary difmap
_audit_creation_method SHELXL-97
_cell_angle_alpha 90.00
_cell_angle_beta 107.67(1)
_cell_angle_gamma 90.00
_cell_formula_units_Z 2
_cell_length_a 11.132(1)
_cell_length_b 12.407(1)
_cell_length_c 11.655(1)
_cell_measurement_reflns_used 3390
_cell_measurement_temperature 295(2)
_cell_measurement_theta_max 28.01
_cell_measurement_theta_min 2.46
_cell_volume 1533.8(2)
_computing_cell_refinement 'SCALE (Otwinowski & Minor, 1997)'
_computing_data_collection 'DENZO (Otwinowski & Minor, 1997)'
_computing_data_reduction SCALE
_computing_molecular_graphics 'ORTEP-II (Johnson, 1976)'
_computing_publication_material SHELXL97
_computing_structure_refinement 'SHELXL-97 (Sheldrick, 1997)'
_computing_structure_solution 'SHELXS-97 (Sheldrick, 1997)'
_diffrn_ambient_temperature 295(2)
_diffrn_measured_fraction_theta_full 0.876
_diffrn_measured_fraction_theta_max 0.876
_diffrn_measurement_device_type 'MAC DIP 2030K'
_diffrn_measurement_method \w
_diffrn_radiation_monochromator graphite
_diffrn_radiation_source 'rotate anode'
_diffrn_radiation_type MoK\a
_diffrn_radiation_wavelength 0.71073
_diffrn_reflns_av_R_equivalents 0.0000
_diffrn_reflns_av_sigmaI/netI 0.0274
_diffrn_reflns_limit_h_max 14
_diffrn_reflns_limit_h_min 0
_diffrn_reflns_limit_k_max 16
_diffrn_reflns_limit_k_min 0
_diffrn_reflns_limit_l_max 14
_diffrn_reflns_limit_l_min -15
_diffrn_reflns_number 3390
_diffrn_reflns_theta_full 28.01
_diffrn_reflns_theta_max 28.01
_diffrn_reflns_theta_min 2.46
_diffrn_standards_interval_count 0
_diffrn_standards_interval_time 0
_diffrn_standards_number 0
_exptl_absorpt_coefficient_mu 0.096
_exptl_absorpt_correction_type none
_exptl_crystal_colour colorless
_exptl_crystal_density_diffrn 1.275
_exptl_crystal_density_method 'not measured'
_exptl_crystal_description block
_exptl_crystal_F_000 628
_exptl_crystal_size_max 0.6
_exptl_crystal_size_mid 0.4
_exptl_crystal_size_min 0.2
_refine_diff_density_max 0.357
_refine_diff_density_min -0.245
_refine_diff_density_rms 0.061
_refine_ls_abs_structure_details 'Flack H D (1983), Acta Cryst. A39, 876-881'
_refine_ls_abs_structure_Flack 0.8(14)
_refine_ls_extinction_coef 0.093(13)
_refine_ls_extinction_expression Fc^*^=kFc[1+0.001xFc^2^\l^3^/sin(2\q)]^-1/4^
_refine_ls_extinction_method SHELXL
_refine_ls_goodness_of_fit_ref 1.084
_refine_ls_hydrogen_treatment constr
_refine_ls_matrix_type full
_refine_ls_number_parameters 380
_refine_ls_number_reflns 3390
_refine_ls_number_restraints 1
_refine_ls_restrained_S_all 1.084
_refine_ls_R_factor_all 0.0685
_refine_ls_R_factor_gt 0.0666
_refine_ls_shift/su_max 0.002
_refine_ls_shift/su_mean 0.001
_refine_ls_structure_factor_coef Fsqd
_refine_ls_weighting_details 'calc w=1/[\s^2^(Fo^2^)+(0.1232P)^2^+0.3289P] where P=(Fo^2^+2Fc^2^)/3'
_refine_ls_weighting_scheme calc
_refine_ls_wR_factor_gt 0.1833
_refine_ls_wR_factor_ref 0.1883
_reflns_number_gt 3294
_reflns_number_total 3390
_reflns_threshold_expression >2sigma(I)
_cod_data_source_file ol070510zsi20070302_042533.cif
_cod_data_source_block a
_cod_original_sg_symbol_H-M 'P 21'
_cod_database_code 1505389

loop_
_symmetry_equiv_pos_as_xyz
'x, y, z'
'-x, y+1/2, -z'

loop_
_atom_site_label
_atom_site_type_symbol
_atom_site_fract_x
_atom_site_fract_y
_atom_site_fract_z
_atom_site_U_iso_or_equiv
_atom_site_adp_type
_atom_site_occupancy
_atom_site_symmetry_multiplicity
_atom_site_calc_flag
_atom_site_refinement_flags
O1 O -0.8987(3) -0.2202(3) 0.1698(3) 0.0768(10) Uani 1 1 d .
O2 O -0.7449(2) -0.3417(2) 0.1947(2) 0.0499(6) Uani 1 1 d .
O3 O -0.5350(3) -0.2467(3) 0.4147(3) 0.0636(7) Uani 1 1 d .
O4 O -0.4321(2) -0.3679(3) 0.1648(3) 0.0613(7) Uani 1 1 d .
H4A H -0.4030 -0.3301 0.1219 0.092 Uiso 1 1 calc R
O5 O -0.7512(2) -0.47314(19) 0.0078(2) 0.0455(5) Uani 1 1 d .
O6 O -0.6673(4) -0.7402(3) -0.0192(4) 0.0870(11) Uani 1 1 d .
O7 O -0.8865(3) -0.6121(3) -0.0032(3) 0.0673(8) Uani 1 1 d .
H7A H -0.9421 -0.6408 -0.0576 0.101 Uiso 1 1 calc R
O8 O -0.8872(3) -0.1734(3) -0.1019(3) 0.0653(8) Uani 1 1 d .
O9 O -0.7242(4) -0.0578(5) -0.0465(5) 0.1041(15) Uani 1 1 d .
O10 O -0.9019(3) -0.2606(3) -0.3271(3) 0.0614(7) Uani 1 1 d .
O11 O -1.0402(5) -0.2537(7) -0.5135(4) 0.045(2) Uani 1 1 d .
C1 C -0.5621(4) -0.2342(3) 0.2872(4) 0.0564(8) Uani 1 1 d .
H1A H -0.4888 -0.2082 0.2655 0.068 Uiso 1 1 calc R
C2 C -0.6772(5) -0.1628(4) 0.2357(4) 0.0661(10) Uani 1 1 d .
H2A H -0.6879 -0.1134 0.2964 0.079 Uiso 1 1 calc R
H2B H -0.6691 -0.1213 0.1679 0.079 Uiso 1 1 calc R
C3 C -0.7872(4) -0.2396(4) 0.1962(4) 0.0580(9) Uani 1 1 d .
C4 C -0.4758(4) -0.3514(4) 0.4474(4) 0.0614(9) Uani 1 1 d .
C5 C -0.5581(4) -0.4248(3) 0.3420(3) 0.0517(8) Uani 1 1 d .
H5A H -0.6327 -0.4446 0.3653 0.062 Uiso 1 1 calc R
C6 C -0.4962(4) -0.5310(4) 0.3257(4) 0.0610(9) Uani 1 1 d .
H6A H -0.4749 -0.5712 0.4005 0.073 Uiso 1 1 calc R
H6B H -0.4185 -0.5160 0.3073 0.073 Uiso 1 1 calc R
C7 C -0.5820(5) -0.6003(4) 0.2246(4) 0.0633(10) Uani 1 1 d .
H7B H -0.6687 -0.5883 0.2225 0.076 Uiso 1 1 calc R
H7C H -0.5627 -0.6756 0.2443 0.076 Uiso 1 1 calc R
C8 C -0.5711(4) -0.5789(3) 0.0974(4) 0.0556(8) Uani 1 1 d .
H8A H -0.4867 -0.5969 0.0935 0.067 Uiso 1 1 calc R
C9 C -0.6140(3) -0.4681(3) 0.0403(3) 0.0467(7) Uani 1 1 d .
C10 C -0.6066(3) -0.3472(3) 0.2318(3) 0.0463(7) Uani 1 1 d .
C11 C -0.7920(4) -0.5746(3) -0.0481(3) 0.0533(8) Uani 1 1 d .
C12 C -0.6728(5) -0.6458(3) 0.0063(4) 0.0608(9) Uani 1 1 d .
C13 C -0.5776(4) -0.4576(4) -0.0766(3) 0.0546(8) Uani 1 1 d .
H13A H -0.5588 -0.5285 -0.1017 0.065 Uiso 1 1 calc R
H13B H -0.5019 -0.4141 -0.0610 0.065 Uiso 1 1 calc R
C14 C -0.6847(4) -0.4050(3) -0.1811(3) 0.0525(8) Uani 1 1 d .
H14A H -0.7255 -0.3495 -0.1476 0.063 Uiso 1 1 calc R
H14B H -0.6470 -0.3703 -0.2364 0.063 Uiso 1 1 calc R
C15 C -0.7859(4) -0.4856(3) -0.2524(3) 0.0539(8) Uani 1 1 d .
C16 C -0.8383(4) -0.5674(3) -0.1855(4) 0.0575(9) Uani 1 1 d .
H16A H -0.8548 -0.6377 -0.2254 0.069 Uiso 1 1 calc R
C17 C -0.9222(4) -0.4768(4) -0.2566(4) 0.0568(8) Uani 1 1 d .
H17A H -0.9815 -0.5006 -0.3331 0.068 Uiso 1 1 calc R
C18 C -0.7633(6) -0.5280(5) -0.3667(4) 0.0752(13) Uani 1 1 d .
H18A H -0.8298 -0.5769 -0.4065 0.113 Uiso 1 1 calc R
H18B H -0.6839 -0.5651 -0.3464 0.113 Uiso 1 1 calc R
H18C H -0.7621 -0.4688 -0.4194 0.113 Uiso 1 1 calc R
C19 C -0.5670(3) -0.3667(3) 0.1196(3) 0.0460(7) Uani 1 1 d .
H19A H -0.5918 -0.3032 0.0677 0.055 Uiso 1 1 calc R
C20 C -0.9717(4) -0.3860(4) -0.1978(4) 0.0571(9) Uani 1 1 d .
H20A H -0.9088 -0.3691 -0.1207 0.068 Uiso 1 1 calc R
C21 C -1.0012(4) -0.2831(4) -0.2741(4) 0.0559(8) Uani 1 1 d .
H21A H -1.0811 -0.2923 -0.3382 0.067 Uiso 1 1 calc R
C22 C -1.0093(4) -0.1855(4) -0.2003(4) 0.0588(9) Uani 1 1 d .
H22A H -1.0769 -0.1968 -0.1639 0.071 Uiso 1 1 calc R
C23 C -1.0295(5) -0.0778(4) -0.2643(5) 0.0705(11) Uani 1 1 d .
H23A H -1.1034 -0.0541 -0.3204 0.085 Uiso 1 1 calc R
C24 C -0.9135(6) -0.0195(5) -0.2222(6) 0.0803(14) Uani 1 1 d .
C25 C -0.8294(5) -0.0806(5) -0.1154(4) 0.0709(11) Uani 1 1 d .
C26 C -0.9011(9) 0.0966(6) -0.2223(12) 0.131(3) Uani 1 1 d .
H26A H -0.9593 0.1255 -0.2942 0.196 Uiso 1 1 calc R
H26B H -0.8166 0.1153 -0.2197 0.196 Uiso 1 1 calc R
H26C H -0.9191 0.1260 -0.1531 0.196 Uiso 1 1 calc R
C27 C -0.9358(5) -0.2454(6) -0.4464(5) 0.0823(15) Uani 1 1 d .
C28 C -0.8274(7) -0.2132(7) -0.4858(6) 0.103(2) Uani 1 1 d .
H28A H -0.8548 -0.2012 -0.5712 0.154 Uiso 1 1 calc R
H28B H -0.7651 -0.2693 -0.4666 0.154 Uiso 1 1 calc R
H28C H -0.7916 -0.1480 -0.4452 0.154 Uiso 1 1 calc R
C29 C -1.0944(5) -0.4207(5) -0.1740(6) 0.0819(15) Uani 1 1 d .
H29A H -1.0796 -0.4852 -0.1262 0.123 Uiso 1 1 calc R
H29B H -1.1580 -0.4343 -0.2492 0.123 Uiso 1 1 calc R
H29C H -1.1223 -0.3644 -0.1316 0.123 Uiso 1 1 calc R
C30 C -0.4903(6) -0.3809(6) 0.5688(5) 0.0848(15) Uani 1 1 d .
H30A H -0.4383 -0.3344 0.6296 0.127 Uiso 1 1 calc R
H30B H -0.4649 -0.4544 0.5874 0.127 Uiso 1 1 calc R
H30C H -0.5768 -0.3725 0.5661 0.127 Uiso 1 1 calc R
C31 C -0.3356(4) -0.3435(6) 0.4608(5) 0.0828(15) Uani 1 1 d .
H31A H -0.2953 -0.2974 0.5275 0.124 Uiso 1 1 calc R
H31B H -0.3247 -0.3143 0.3884 0.124 Uiso 1 1 calc R
H31C H -0.2985 -0.4140 0.4750 0.124 Uiso 1 1 calc R

loop_
_atom_site_aniso_label
_atom_site_aniso_U_11
_atom_site_aniso_U_22
_atom_site_aniso_U_33
_atom_site_aniso_U_23
_atom_site_aniso_U_13
_atom_site_aniso_U_12
O1 0.0591(18) 0.089(2) 0.082(2) 0.0070(17) 0.0207(15) 0.0293(17)
O2 0.0381(11) 0.0540(13) 0.0546(13) -0.0029(10) 0.0095(9) 0.0024(10)
O3 0.0633(16) 0.0666(17) 0.0510(14) -0.0084(12) 0.0024(12) 0.0015(14)
O4 0.0374(12) 0.085(2) 0.0601(15) -0.0020(14) 0.0127(10) -0.0086(12)
O5 0.0396(12) 0.0469(11) 0.0494(12) -0.0065(9) 0.0126(9) -0.0046(9)
O6 0.107(3) 0.0527(17) 0.098(3) -0.0161(17) 0.026(2) 0.0027(18)
O7 0.0650(18) 0.0758(19) 0.0627(16) -0.0081(15) 0.0218(14) -0.0269(15)
O8 0.0667(18) 0.0682(17) 0.0532(15) 0.0019(13) 0.0066(13) -0.0043(14)
O9 0.074(3) 0.122(4) 0.096(3) 0.004(3) -0.004(2) -0.025(3)
O10 0.0510(14) 0.0788(19) 0.0542(14) 0.0070(13) 0.0155(11) -0.0014(13)
O11 0.045(3) 0.059(7) 0.054(2) 0.005(3) 0.011(2) -0.002(4)
C1 0.0533(19) 0.058(2) 0.0539(19) -0.0096(16) 0.0103(15) -0.0096(16)
C2 0.075(3) 0.051(2) 0.067(2) -0.0058(17) 0.013(2) 0.0054(18)
C3 0.060(2) 0.061(2) 0.0504(18) 0.0038(16) 0.0125(16) 0.0152(18)
C4 0.0484(19) 0.076(3) 0.0516(18) -0.0019(18) 0.0022(15) 0.0085(18)
C5 0.0473(17) 0.0565(19) 0.0482(17) 0.0035(14) 0.0097(14) 0.0029(14)
C6 0.063(2) 0.060(2) 0.0546(19) 0.0075(16) 0.0098(17) 0.0160(18)
C7 0.072(3) 0.0536(19) 0.062(2) 0.0093(17) 0.0171(19) 0.0035(18)
C8 0.0531(19) 0.0538(19) 0.059(2) 0.0006(15) 0.0153(15) 0.0052(16)
C9 0.0383(15) 0.0519(17) 0.0491(16) -0.0013(14) 0.0121(12) -0.0024(13)
C10 0.0336(13) 0.0501(16) 0.0512(16) 0.0017(14) 0.0070(11) -0.0012(12)
C11 0.0540(19) 0.0505(18) 0.0565(19) -0.0089(15) 0.0180(16) -0.0100(15)
C12 0.070(2) 0.0486(18) 0.064(2) -0.0051(16) 0.0209(19) -0.0017(17)
C13 0.0482(18) 0.065(2) 0.0545(18) -0.0043(16) 0.0217(15) -0.0019(15)
C14 0.0500(18) 0.0587(19) 0.0505(17) -0.0021(14) 0.0180(14) -0.0031(15)
C15 0.056(2) 0.0584(19) 0.0475(17) -0.0079(15) 0.0160(14) -0.0050(16)
C16 0.062(2) 0.0521(18) 0.058(2) -0.0112(16) 0.0173(17) -0.0120(17)
C17 0.053(2) 0.061(2) 0.0521(18) -0.0112(16) 0.0096(15) -0.0083(16)
C18 0.096(4) 0.079(3) 0.055(2) -0.011(2) 0.030(2) 0.002(3)
C19 0.0382(14) 0.0499(16) 0.0478(15) -0.0007(13) 0.0096(12) -0.0014(12)
C20 0.0464(18) 0.068(2) 0.0569(19) -0.0050(17) 0.0155(15) -0.0048(16)
C21 0.0443(17) 0.071(2) 0.0520(17) -0.0010(16) 0.0138(14) -0.0032(15)
C22 0.0499(19) 0.066(2) 0.057(2) -0.0015(18) 0.0121(15) -0.0031(16)
C23 0.060(2) 0.070(3) 0.074(3) 0.005(2) 0.010(2) 0.009(2)
C24 0.083(3) 0.069(3) 0.080(3) 0.010(2) 0.012(3) -0.003(3)
C25 0.062(2) 0.078(3) 0.068(3) -0.001(2) 0.014(2) -0.004(2)
C26 0.102(6) 0.069(4) 0.206(11) 0.006(5) 0.024(6) -0.007(4)
C27 0.072(3) 0.116(4) 0.062(2) 0.010(3) 0.024(2) 0.008(3)
C28 0.101(4) 0.128(6) 0.097(4) 0.030(4) 0.056(4) 0.009(4)
C29 0.069(3) 0.079(3) 0.110(4) 0.010(3) 0.045(3) -0.002(2)
C30 0.093(4) 0.104(4) 0.053(2) -0.001(2) 0.016(2) 0.014(3)
C31 0.046(2) 0.116(5) 0.072(3) -0.002(3) -0.0034(19) -0.001(3)

loop_
_atom_type_symbol
_atom_type_description
_atom_type_scat_dispersion_real
_atom_type_scat_dispersion_imag
_atom_type_scat_source
C C 0.0033 0.0016 'International Tables Vol C Tables 4.2.6.8 and 6.1.1.4'
H H 0.0000 0.0000 'International Tables Vol C Tables 4.2.6.8 and 6.1.1.4'
O O 0.0106 0.0060 'International Tables Vol C Tables 4.2.6.8 and 6.1.1.4'

loop_
_geom_angle_atom_site_label_1
_geom_angle_atom_site_label_2
_geom_angle_atom_site_label_3
_geom_angle
C3 O2 C10 112.2(3)
C1 O3 C4 107.7(3)
C19 O4 H4A 109.5
C11 O5 C9 108.6(3)
C11 O7 H7A 109.5
C25 O8 C22 110.5(3)
C27 O10 C21 117.4(3)
O3 C1 C2 111.0(4)
O3 C1 C10 105.8(3)
C2 C1 C10 103.7(3)
O3 C1 H1A 112.0
C2 C1 H1A 111.9
C10 C1 H1A 112.0
C3 C2 C1 105.1(3)
C3 C2 H2A 110.7
C1 C2 H2A 110.7
C3 C2 H2B 110.7
C1 C2 H2B 110.7
H2A C2 H2B 108.8
O1 C3 O2 121.1(4)
O1 C3 C2 128.8(4)
O2 C3 C2 110.0(3)
O3 C4 C30 107.0(4)
O3 C4 C31 109.8(4)
C30 C4 C31 108.4(4)
O3 C4 C5 101.6(3)
C30 C4 C5 112.7(4)
C31 C4 C5 116.8(4)
C6 C5 C10 119.0(3)
C6 C5 C4 114.7(3)
C10 C5 C4 104.9(3)
C6 C5 H5A 105.7
C10 C5 H5A 105.7
C4 C5 H5A 105.7
C5 C6 C7 112.3(3)
C5 C6 H6A 109.1
C7 C6 H6A 109.1
C5 C6 H6B 109.2
C7 C6 H6B 109.2
H6A C6 H6B 107.9
C6 C7 C8 115.4(4)
C6 C7 H7B 108.4
C8 C7 H7B 108.4
C6 C7 H7C 108.4
C8 C7 H7C 108.5
H7B C7 H7C 107.4
C9 C8 C12 96.7(3)
C9 C8 C7 117.6(3)
C12 C8 C7 108.3(4)
C9 C8 H8A 111.1
C12 C8 H8A 111.0
C7 C8 H8A 111.1
O5 C9 C8 103.7(3)
O5 C9 C13 108.1(3)
C8 C9 C13 109.1(3)
O5 C9 C19 109.0(3)
C8 C9 C19 117.5(3)
C13 C9 C19 109.0(3)
O2 C10 C19 107.8(3)
O2 C10 C1 104.6(3)
C19 C10 C1 111.1(3)
O2 C10 C5 109.9(3)
C19 C10 C5 119.4(3)
C1 C10 C5 103.1(3)
O7 C11 O5 107.2(3)
O7 C11 C16 111.2(3)
O5 C11 C16 112.7(3)
O7 C11 C12 107.8(4)
O5 C11 C12 101.5(3)
C16 C11 C12 115.7(3)
O6 C12 C8 127.4(5)
O6 C12 C11 123.1(4)
C8 C12 C11 109.4(3)
C9 C13 C14 112.4(3)
C9 C13 H13A 109.1
C14 C13 H13A 109.1
C9 C13 H13B 109.1
C14 C13 H13B 109.1
H13A C13 H13B 107.8
C15 C14 C13 114.0(3)
C15 C14 H14A 108.8
C13 C14 H14A 108.8
C15 C14 H14B 108.7
C13 C14 H14B 108.7
H14A C14 H14B 107.7
C16 C15 C17 61.3(3)
C16 C15 C18 114.5(4)
C17 C15 C18 115.4(4)
C16 C15 C14 119.5(3)
C17 C15 C14 122.2(3)
C18 C15 C14 114.0(4)
C15 C16 C11 121.6(3)
C15 C16 C17 59.5(3)
C11 C16 C17 124.5(3)
C15 C16 H16A 113.6
C11 C16 H16A 113.6
C17 C16 H16A 113.6
C20 C17 C15 122.9(3)
C20 C17 C16 123.2(3)
C15 C17 C16 59.2(3)
C20 C17 H17A 113.7
C15 C17 H17A 113.6
C16 C17 H17A 113.7
C15 C18 H18A 109.5
C15 C18 H18B 109.5
H18A C18 H18B 109.5
C15 C18 H18C 109.5
H18A C18 H18C 109.5
H18B C18 H18C 109.5
O4 C19 C10 103.3(3)
O4 C19 C9 109.6(3)
C10 C19 C9 120.4(3)
O4 C19 H19A 107.6
C10 C19 H19A 107.6
C9 C19 H19A 107.7
C17 C20 C21 113.7(3)
C17 C20 C29 109.9(4)
C21 C20 C29 107.0(4)
C17 C20 H20A 108.7
C21 C20 H20A 108.7
C29 C20 H20A 108.7
O10 C21 C22 105.9(3)
O10 C21 C20 110.6(3)
C22 C21 C20 112.3(3)
O10 C21 H21A 109.3
C22 C21 H21A 109.3
C20 C21 H21A 109.3
O8 C22 C21 108.7(3)
O8 C22 C23 104.7(4)
C21 C22 C23 117.1(4)
O8 C22 H22A 108.7
C21 C22 H22A 108.7
C23 C22 H22A 108.7
C24 C23 C22 107.1(4)
C24 C23 H23A 126.4
C22 C23 H23A 126.5
C23 C24 C26 125.5(6)
C23 C24 C25 107.2(5)
C26 C24 C25 117.7(7)
O9 C25 O8 120.7(5)
O9 C25 C24 130.3(5)
O8 C25 C24 109.0(4)
C24 C26 H26A 109.4
C24 C26 H26B 109.8
H26A C26 H26B 109.5
C24 C26 H26C 109.3
H26A C26 H26C 109.5
H26B C26 H26C 109.5
O11 C27 O10 125.5(5)
O11 C27 C28 123.2(6)
O10 C27 C28 111.3(5)
C27 C28 H28A 109.5
C27 C28 H28B 109.4
H28A C28 H28B 109.5
C27 C28 H28C 109.6
H28A C28 H28C 109.5
H28B C28 H28C 109.5
C20 C29 H29A 109.4
C20 C29 H29B 109.5
H29A C29 H29B 109.5
C20 C29 H29C 109.5
H29A C29 H29C 109.5
H29B C29 H29C 109.5
C4 C30 H30A 109.6
C4 C30 H30B 109.4
H30A C30 H30B 109.5
C4 C30 H30C 109.5
H30A C30 H30C 109.5
H30B C30 H30C 109.5
C4 C31 H31A 109.6
C4 C31 H31B 109.5
H31A C31 H31B 109.5
C4 C31 H31C 109.3
H31A C31 H31C 109.5
H31B C31 H31C 109.5

loop_
_geom_bond_atom_site_label_1
_geom_bond_atom_site_label_2
_geom_bond_distance
O1 C3 1.210(5)
O2 C3 1.353(5)
O2 C10 1.469(4)
O3 C1 1.433(5)
O3 C4 1.454(6)
O4 C19 1.433(4)
O4 H4A 0.8200
O5 C11 1.427(4)
O5 C9 1.459(4)
O6 C12 1.215(5)
O7 C11 1.390(5)
O7 H7A 0.8200
O8 C25 1.351(7)
O8 C22 1.496(5)
O9 C25 1.236(6)
O10 C27 1.339(6)
O10 C21 1.448(5)
O11 C27 1.192(7)
C1 C2 1.523(6)
C1 C10 1.560(5)
C1 H1A 0.9800
C2 C3 1.508(7)
C2 H2A 0.9700
C2 H2B 0.9700
C4 C30 1.516(6)
C4 C31 1.523(6)
C4 C5 1.579(6)
C5 C6 1.526(6)
C5 C10 1.565(5)
C5 H5A 0.9800
C6 C7 1.535(7)
C6 H6A 0.9700
C6 H6B 0.9700
C7 C8 1.547(6)
C7 H7B 0.9700
C7 H7C 0.9700
C8 C9 1.539(5)
C8 C12 1.539(6)
C8 H8A 0.9800
C9 C13 1.541(5)
C9 C19 1.555(5)
C10 C19 1.521(5)
C11 C16 1.528(6)
C11 C12 1.560(6)
C13 C14 1.565(6)
C13 H13A 0.9700
C13 H13B 0.9700
C14 C15 1.547(5)
C14 H14A 0.9700
C14 H14B 0.9700
C15 C16 1.501(6)
C15 C17 1.507(6)
C15 C18 1.522(5)
C16 C17 1.534(6)
C16 H16A 0.9800
C17 C20 1.506(6)
C17 H17A 0.9800
C18 H18A 0.9600
C18 H18B 0.9600
C18 H18C 0.9600
C19 H19A 0.9800
C20 C21 1.533(6)
C20 C29 1.536(6)
C20 H20A 0.9800
C21 C22 1.504(6)
C21 H21A 0.9800
C22 C23 1.513(7)
C22 H22A 0.9800
C23 C24 1.431(8)
C23 H23A 0.9300
C24 C26 1.447(9)
C24 C25 1.514(8)
C26 H26A 0.9600
C26 H26B 0.9600
C26 H26C 0.9600
C27 C28 1.470(8)
C28 H28A 0.9600
C28 H28B 0.9600
C28 H28C 0.9600
C29 H29A 0.9600
C29 H29B 0.9600
C29 H29C 0.9600
C30 H30A 0.9600
C30 H30B 0.9600
C30 H30C 0.9600
C31 H31A 0.9600
C31 H31B 0.9600
C31 H31C 0.9600

loop_
_cod_related_entry_id
_cod_related_entry_database
_cod_related_entry_code
1 ChemSpider 30651599
